data_4508334
loop_
_publ_author_name
'Bowles, Faye L.'
'Mercado, Brandon Q.'
'Ghiassi, Kamran B.'
'Chen, Susanne Y.'
'Olmstead, Marilyn M.'
'Yang, Hua'
'Liu, Ziyang'
'Balch, Alan L.'

_publ_section_title
;
 Ordered Structures from Crystalline Carbon Disulfide Solvates of the
 Nano-Tubular FullerenesD5h(1)-C90andD5h-C70
;
_journal_issue 10
_journal_name_full 'Crystal Growth &amp; Design'
_journal_page_first 4591
_journal_paper_doi 10.1021/cg401138g
_journal_volume 13
_journal_year 2013
_chemical_formula_moiety 'C90, C S2'
_chemical_formula_sum 'C91 S2'
_chemical_formula_weight 1157.03
_chemical_name_common D5h-C90.CS2
_chemical_name_systematic
;
 ?
;
_space_group_crystal_system orthorhombic
_space_group_IT_number 57
_space_group_name_Hall '-P 2c 2b'
_space_group_name_H-M_alt 'P b c m'
_symmetry_space_group_name_Hall '-P 2c 2b'
_symmetry_space_group_name_H-M 'P b c m'
_audit_creation_method SHELXL-2013
_cell_angle_alpha 90
_cell_angle_beta 90
_cell_angle_gamma 90
_cell_formula_units_Z 4
_cell_length_a 14.1354(5)
_cell_length_b 21.1391(7)
_cell_length_c 14.2120(5)
_cell_measurement_reflns_used 9879
_cell_measurement_temperature 100(2)
_cell_measurement_theta_max 39.8
_cell_measurement_theta_min 2.4
_cell_volume 4246.7(3)
_computing_cell_refinement 'SAINT (Bruker, 2009)'
_computing_data_collection 'Apex2 (Bruker, 2009)'
_computing_data_reduction 'SAINT (Bruker, 2009)'
_computing_publication_material 'SHELXL-2013 (Sheldrick, 2013)'
_computing_structure_refinement 'SHELXL-2013 (Sheldrick, 2013)'
_computing_structure_solution 'SIR2008 (Burla, 2008)'
_diffrn_ambient_temperature 100(2)
_diffrn_detector_area_resol_mean 8.3
_diffrn_measured_fraction_theta_full 0.999
_diffrn_measured_fraction_theta_max 0.997
_diffrn_measurement_device_type 'Bruker ApexII'
_diffrn_measurement_method \w
_diffrn_radiation_type synchrotron
_diffrn_radiation_wavelength 0.7749
_diffrn_reflns_av_R_equivalents 0.0830
_diffrn_reflns_av_unetI/netI 0.0352
_diffrn_reflns_Laue_measured_fraction_full 0.999
_diffrn_reflns_Laue_measured_fraction_max 0.997
_diffrn_reflns_limit_h_max 23
_diffrn_reflns_limit_h_min -19
_diffrn_reflns_limit_k_max 34
_diffrn_reflns_limit_k_min -34
_diffrn_reflns_limit_l_max 23
_diffrn_reflns_limit_l_min -23
_diffrn_reflns_number 237697
_diffrn_reflns_point_group_measured_fraction_full 0.999
_diffrn_reflns_point_group_measured_fraction_max 0.997
_diffrn_reflns_theta_full 27.706
_diffrn_reflns_theta_max 39.824
_diffrn_reflns_theta_min 1.571
_diffrn_source 'Beamline 11.3.1 Advanced Light Source'
_exptl_absorpt_coefficient_mu 0.244
_exptl_absorpt_correction_T_max 0.746
_exptl_absorpt_correction_T_min 0.694
_exptl_absorpt_correction_type multi-scan
_exptl_absorpt_process_details 'SADABS (Sheldrick, 2008)'
_exptl_crystal_colour black
_exptl_crystal_density_diffrn 1.810
_exptl_crystal_description parallelepiped
_exptl_crystal_F_000 2312
_exptl_crystal_size_max 0.150
_exptl_crystal_size_mid 0.100
_exptl_crystal_size_min 0.050
_refine_diff_density_max 0.765
_refine_diff_density_min -0.777
_refine_diff_density_rms 0.175
_refine_ls_extinction_method none
_refine_ls_goodness_of_fit_ref 1.157
_refine_ls_hydrogen_treatment undef
_refine_ls_matrix_type full
_refine_ls_number_parameters 441
_refine_ls_number_reflns 10335
_refine_ls_number_restraints 3
_refine_ls_restrained_S_all 1.157
_refine_ls_R_factor_all 0.0955
_refine_ls_R_factor_gt 0.0873
_refine_ls_shift/su_max 0.001
_refine_ls_shift/su_mean 0.000
_refine_ls_structure_factor_coef Fsqd
_refine_ls_weighting_details 'w=1/[\s^2^(Fo^2^)+(0.0713P)^2^+12.3107P] where P=(Fo^2^+2Fc^2^)/3'
_refine_ls_weighting_scheme calc
_refine_ls_wR_factor_gt 0.2354
_refine_ls_wR_factor_ref 0.2387
_reflns_Friedel_coverage 0.000
_reflns_number_gt 9250
_reflns_number_total 10335
_reflns_threshold_expression 'I > 2\s(I)'
_cod_data_source_file cg401138g_si_001.cif
_cod_data_source_block bqm61
_cod_database_code 4508334
_shelx_space_group_comment
;
The symmetry employed for this shelxl refinement is uniquely defined
by the following loop, which should always be used as a source of
symmetry information in preference to the above space-group names.
They are only intended as comments.
;
_shelx_estimated_absorpt_t_min 0.964
_shelx_estimated_absorpt_t_max 0.988
_shelxl_version_number 2013-4

loop_
_space_group_symop_operation_xyz
'x, y, z'
'-x, -y, z+1/2'
'-x, y+1/2, -z+1/2'
'x, -y+1/2, -z'
'-x, -y, -z'
'x, y, -z-1/2'
'x, -y-1/2, z-1/2'
'-x, y-1/2, z'

loop_
_atom_site_label
_atom_site_type_symbol
_atom_site_fract_x
_atom_site_fract_y
_atom_site_fract_z
_atom_site_U_iso_or_equiv
_atom_site_adp_type
_atom_site_occupancy
_atom_site_site_symmetry_order
_atom_site_calc_flag
_atom_site_refinement_flags_posn
_atom_site_refinement_flags_adp
_atom_site_refinement_flags_occupancy
_atom_site_disorder_assembly
_atom_site_disorder_group
C1 C 0.3641(2) 0.25965(14) 0.7500 0.0166(5) Uani 1 2 d S T P . .
C4 C 0.20691(15) 0.25103(10) 0.69900(16) 0.0154(3) Uani 1 1 d . . . . .
C5 C 0.30446(16) 0.25628(10) 0.66749(17) 0.0159(4) Uani 1 1 d . . . . .
C6 C 0.32590(16) 0.29291(10) 0.58870(16) 0.0158(4) Uani 1 1 d . . . . .
C7 C 0.40769(16) 0.33400(10) 0.58961(16) 0.0157(3) Uani 1 1 d . . . . .
C8 C 0.46483(15) 0.33706(10) 0.66828(17) 0.0154(3) Uani 1 1 d . . . . .
C9 C 0.4431(2) 0.29930(15) 0.7500 0.0165(5) Uani 1 2 d S T P . .
C17 C 0.06254(14) 0.31585(10) 0.70125(16) 0.0138(3) Uani 1 1 d . . . . .
C18 C 0.13587(16) 0.28275(10) 0.65016(16) 0.0151(3) Uani 1 1 d . . . . .
C19 C 0.15868(15) 0.32086(10) 0.56899(15) 0.0142(3) Uani 1 1 d . . . . .
C20 C 0.25184(16) 0.32598(10) 0.53920(15) 0.0150(3) Uani 1 1 d . . . . .
C21 C 0.28709(16) 0.38647(10) 0.50927(14) 0.0140(3) Uani 1 1 d . . . . .
C22 C 0.38415(15) 0.39159(10) 0.54066(15) 0.0142(3) Uani 1 1 d . . . . .
C23 C 0.42099(14) 0.45027(10) 0.56739(15) 0.0129(3) Uani 1 1 d . . . . .
C24 C 0.48171(13) 0.45340(10) 0.65000(15) 0.0130(3) Uani 1 1 d . . . . .
C25 C 0.50022(14) 0.39742(10) 0.69916(16) 0.0147(3) Uani 1 1 d . . . . .
C36 C 0.01343(13) 0.42883(10) 0.69876(15) 0.0127(3) Uani 1 1 d . . . . .
C37 C 0.04020(14) 0.37339(10) 0.65200(15) 0.0132(3) Uani 1 1 d . . . . .
C38 C 0.10012(15) 0.37668(10) 0.57004(15) 0.0138(3) Uani 1 1 d . . . . .
C39 C 0.13220(15) 0.43530(10) 0.53695(14) 0.0131(3) Uani 1 1 d . . . . .
C40 C 0.22985(15) 0.44028(10) 0.50518(14) 0.0133(3) Uani 1 1 d . . . . .
C41 C 0.27523(15) 0.50130(10) 0.50666(14) 0.0126(3) Uani 1 1 d . . . . .
C42 C 0.37091(14) 0.50617(10) 0.53820(14) 0.0126(3) Uani 1 1 d . . . . .
C43 C 0.40738(14) 0.56688(10) 0.56716(14) 0.0128(3) Uani 1 1 d . . . . .
C44 C 0.46812(14) 0.56992(10) 0.64976(15) 0.0126(3) Uani 1 1 d . . . . .
C45 C 0.48971(13) 0.51244(9) 0.69959(15) 0.0123(3) Uani 1 1 d . . . . .
C56 C -0.00040(13) 0.54559(10) 0.69873(16) 0.0133(3) Uani 1 1 d . . . . .
C57 C 0.02440(14) 0.48807(10) 0.64989(15) 0.0126(3) Uani 1 1 d . . . . .
C58 C 0.08462(14) 0.49116(10) 0.56930(14) 0.0126(3) Uani 1 1 d . . . . .
C59 C 0.11855(15) 0.55187(10) 0.53729(14) 0.0136(3) Uani 1 1 d . . . . .
C60 C 0.21625(15) 0.55684(10) 0.50498(14) 0.0130(3) Uani 1 1 d . . . . .
C61 C 0.26036(15) 0.61586(10) 0.50910(14) 0.0141(3) Uani 1 1 d . . . . .
C62 C 0.35712(15) 0.62111(10) 0.54036(14) 0.0135(3) Uani 1 1 d . . . . .
C63 C 0.36723(15) 0.68010(10) 0.58925(15) 0.0143(3) Uani 1 1 d . . . . .
C64 C 0.42450(15) 0.68313(10) 0.66822(15) 0.0136(3) Uani 1 1 d . . . . .
C65 C 0.47340(14) 0.62706(10) 0.69900(15) 0.0130(3) Uani 1 1 d . . . . .
C76 C 0.02172(14) 0.66219(10) 0.70128(17) 0.0158(4) Uani 1 1 d . . . . .
C77 C 0.01323(14) 0.60292(10) 0.65198(16) 0.0147(3) Uani 1 1 d . . . . .
C78 C 0.07333(15) 0.60613(10) 0.57005(16) 0.0148(3) Uani 1 1 d . . . . .
C79 C 0.11813(15) 0.66709(10) 0.56897(16) 0.0148(3) Uani 1 1 d . . . . .
C80 C 0.21123(16) 0.67177(10) 0.53921(15) 0.0149(3) Uani 1 1 d . . . . .
C81 C 0.27685(16) 0.71200(10) 0.58894(16) 0.0148(3) Uani 1 1 d . . . . .
C82 C 0.3938(2) 0.71834(14) 0.7500 0.0148(5) Uani 1 2 d S T P . .
C85 C 0.08674(15) 0.70243(10) 0.64996(17) 0.0156(4) Uani 1 1 d . . . . .
C86 C 0.14982(16) 0.74122(10) 0.69887(17) 0.0161(4) Uani 1 1 d . . . . .
C87 C 0.24718(15) 0.74604(10) 0.66751(16) 0.0155(3) Uani 1 1 d . . . . .
C88 C 0.3071(2) 0.74932(14) 0.7500 0.0153(5) Uani 1 2 d S T P . .
S1 S 0.26748(11) 0.40969(8) 0.2500 0.0311(3) Uani 0.9 2 d DS T P A 1
S2 S 0.24827(11) 0.55560(8) 0.2500 0.0310(3) Uani 0.9 2 d DS T P A 1
C91 C 0.2584(3) 0.4821(3) 0.2500 0.0225(7) Uani 0.9 2 d DS T P A 1
S1B S 0.2631(13) 0.4326(7) 0.2500 0.039(4) Uiso 0.1 2 d DS . P B 2
S2B S 0.2487(14) 0.5795(8) 0.2500 0.046(4) Uiso 0.1 2 d DS . P B 2
C91B C 0.260(3) 0.5056(10) 0.2500 0.024(9) Uiso 0.1 2 d DS . P B 2

loop_
_atom_site_aniso_label
_atom_site_aniso_U_11
_atom_site_aniso_U_22
_atom_site_aniso_U_33
_atom_site_aniso_U_23
_atom_site_aniso_U_13
_atom_site_aniso_U_12
C1 0.0169(12) 0.0099(11) 0.0230(14) 0.000 0.000 0.0039(9)
C4 0.0185(8) 0.0096(7) 0.0182(8) -0.0016(6) 0.0000(7) -0.0017(6)
C5 0.0191(8) 0.0088(7) 0.0199(9) -0.0029(6) 0.0008(7) 0.0004(6)
C6 0.0185(9) 0.0109(7) 0.0180(9) -0.0047(6) 0.0035(7) 0.0014(6)
C7 0.0167(8) 0.0140(8) 0.0164(8) -0.0037(7) 0.0050(7) 0.0025(6)
C8 0.0119(7) 0.0140(8) 0.0204(9) -0.0024(7) 0.0041(7) 0.0037(6)
C9 0.0133(11) 0.0120(11) 0.0243(14) 0.000 0.000 0.0057(9)
C17 0.0129(7) 0.0108(7) 0.0178(8) -0.0003(6) -0.0013(6) -0.0051(6)
C18 0.0171(8) 0.0107(7) 0.0175(9) -0.0030(6) -0.0023(7) -0.0045(6)
C19 0.0176(8) 0.0129(7) 0.0120(7) -0.0049(6) -0.0020(6) -0.0033(6)
C20 0.0185(8) 0.0133(8) 0.0132(8) -0.0055(6) 0.0005(7) -0.0011(6)
C21 0.0188(8) 0.0137(8) 0.0094(7) -0.0046(6) 0.0023(6) -0.0011(6)
C22 0.0151(8) 0.0151(8) 0.0123(8) -0.0031(6) 0.0047(6) 0.0010(6)
C23 0.0126(7) 0.0141(8) 0.0120(7) -0.0027(6) 0.0048(6) 0.0003(6)
C24 0.0085(7) 0.0139(8) 0.0167(8) -0.0016(6) 0.0034(6) 0.0012(6)
C25 0.0095(7) 0.0138(8) 0.0209(9) -0.0018(7) 0.0028(7) 0.0027(6)
C36 0.0081(7) 0.0139(7) 0.0160(8) 0.0002(6) -0.0015(6) -0.0024(6)
C37 0.0106(7) 0.0138(8) 0.0151(8) -0.0018(6) -0.0032(6) -0.0036(6)
C38 0.0147(8) 0.0142(8) 0.0124(7) -0.0029(6) -0.0041(6) -0.0029(6)
C39 0.0147(8) 0.0149(8) 0.0096(7) -0.0018(6) -0.0035(6) -0.0018(6)
C40 0.0161(8) 0.0148(8) 0.0088(7) -0.0019(6) 0.0000(6) -0.0017(6)
C41 0.0167(8) 0.0143(7) 0.0068(6) 0.0004(6) 0.0013(6) -0.0016(6)
C42 0.0129(7) 0.0144(8) 0.0106(7) -0.0007(6) 0.0045(6) -0.0007(6)
C43 0.0135(7) 0.0142(8) 0.0106(7) 0.0012(6) 0.0036(6) -0.0011(6)
C44 0.0096(7) 0.0145(8) 0.0138(8) -0.0001(6) 0.0034(6) -0.0028(6)
C45 0.0073(6) 0.0130(7) 0.0167(8) -0.0006(6) 0.0020(6) -0.0002(5)
C56 0.0068(6) 0.0152(8) 0.0180(8) 0.0009(7) -0.0019(6) 0.0015(6)
C57 0.0087(7) 0.0148(8) 0.0143(8) 0.0010(6) -0.0035(6) -0.0008(6)
C58 0.0116(7) 0.0150(8) 0.0112(7) 0.0001(6) -0.0048(6) -0.0012(6)
C59 0.0144(8) 0.0154(8) 0.0109(7) 0.0015(6) -0.0053(6) -0.0005(6)
C60 0.0171(8) 0.0144(8) 0.0075(7) 0.0020(6) -0.0014(6) -0.0010(6)
C61 0.0182(8) 0.0147(8) 0.0093(7) 0.0039(6) 0.0000(6) -0.0012(6)
C62 0.0159(8) 0.0145(8) 0.0100(7) 0.0031(6) 0.0029(6) -0.0025(6)
C63 0.0162(8) 0.0125(7) 0.0143(8) 0.0047(6) 0.0020(6) -0.0035(6)
C64 0.0133(7) 0.0122(7) 0.0152(8) 0.0025(6) 0.0019(6) -0.0046(6)
C65 0.0097(7) 0.0135(7) 0.0157(8) 0.0019(6) 0.0012(6) -0.0034(6)
C76 0.0112(7) 0.0130(8) 0.0232(10) 0.0017(7) -0.0012(7) 0.0047(6)
C77 0.0101(7) 0.0145(8) 0.0195(9) 0.0018(7) -0.0045(6) 0.0018(6)
C78 0.0149(8) 0.0153(8) 0.0142(8) 0.0025(6) -0.0062(6) 0.0020(6)
C79 0.0160(8) 0.0133(8) 0.0152(8) 0.0043(6) -0.0041(7) 0.0019(6)
C80 0.0196(9) 0.0145(8) 0.0105(7) 0.0049(6) -0.0018(6) 0.0006(7)
C81 0.0182(8) 0.0110(7) 0.0152(8) 0.0055(6) 0.0002(7) -0.0024(6)
C82 0.0164(12) 0.0107(10) 0.0173(12) 0.000 0.000 -0.0050(9)
C85 0.0148(8) 0.0111(7) 0.0209(9) 0.0041(7) -0.0027(7) 0.0036(6)
C86 0.0165(8) 0.0103(8) 0.0215(9) 0.0025(7) -0.0006(7) 0.0035(6)
C87 0.0188(8) 0.0098(7) 0.0179(9) 0.0032(6) -0.0012(7) -0.0002(6)
C88 0.0189(12) 0.0089(10) 0.0181(12) 0.000 0.000 -0.0028(9)
S1 0.0367(6) 0.0308(7) 0.0257(5) 0.000 0.000 -0.0028(5)
S2 0.0350(6) 0.0335(7) 0.0245(5) 0.000 0.000 0.0042(5)
C91 0.0168(15) 0.036(3) 0.0146(15) 0.000 0.000 -0.0011(16)

loop_
_atom_type_symbol
_atom_type_description
_atom_type_scat_dispersion_real
_atom_type_scat_dispersion_imag
_atom_type_scat_source
C C 0.0004 0.0020 'International Tables Vol C Tables 4.2.6.8 and 6.1.1.4'
S S 0.1430 0.1480 'International Tables Vol C Tables 4.2.6.8 and 6.1.1.4'

loop_
_geom_angle_atom_site_label_1
_geom_angle_atom_site_label_2
_geom_angle_atom_site_label_3
_geom_angle
_geom_angle_site_symmetry_1
_geom_angle_site_symmetry_3
C9 C1 C5 119.72(16) . .
C9 C1 C5 119.72(16) . 6_557
C5 C1 C5 108.4(3) . 6_557
C18 C4 C4 119.89(13) . 6_557
C18 C4 C5 119.6(2) . .
C4 C4 C5 107.94(13) 6_557 .
C6 C5 C1 119.8(2) . .
C6 C5 C4 119.7(2) . .
C1 C5 C4 107.9(2) . .
C5 C6 C20 120.2(2) . .
C5 C6 C7 120.0(2) . .
C20 C6 C7 107.08(19) . .
C8 C7 C22 119.1(2) . .
C8 C7 C6 120.2(2) . .
C22 C7 C6 108.6(2) . .
C7 C8 C25 119.5(2) . .
C7 C8 C9 120.1(2) . .
C25 C8 C9 108.6(2) . .
C1 C9 C8 120.17(16) . 6_557
C1 C9 C8 120.17(16) . .
C8 C9 C8 107.3(3) 6_557 .
C17 C17 C37 119.12(12) 6_557 .
C17 C17 C18 120.14(13) 6_557 .
C37 C17 C18 108.79(19) . .
C4 C18 C19 120.4(2) . .
C4 C18 C17 120.0(2) . .
C19 C18 C17 106.94(19) . .
C20 C19 C38 118.96(19) . .
C20 C19 C18 120.0(2) . .
C38 C19 C18 108.68(19) . .
C19 C20 C21 119.3(2) . .
C19 C20 C6 120.2(2) . .
C21 C20 C6 108.90(19) . .
C40 C21 C20 122.4(2) . .
C40 C21 C22 120.06(19) . .
C20 C21 C22 107.72(19) . .
C23 C22 C7 122.2(2) . .
C23 C22 C21 120.24(19) . .
C7 C22 C21 107.73(19) . .
C22 C23 C42 117.84(19) . .
C22 C23 C24 118.63(19) . .
C42 C23 C24 119.04(18) . .
C25 C24 C45 118.3(2) . .
C25 C24 C23 118.34(19) . .
C45 C24 C23 118.76(18) . .
C24 C25 C8 122.2(2) . .
C24 C25 C25 119.96(13) . 6_557
C8 C25 C25 107.76(13) . 6_557
C37 C36 C57 118.0(2) . .
C37 C36 C36 118.36(13) . 6_557
C57 C36 C36 118.83(12) . 6_557
C36 C37 C17 122.4(2) . .
C36 C37 C38 120.14(19) . .
C17 C37 C38 107.76(19) . .
C39 C38 C19 122.3(2) . .
C39 C38 C37 120.27(19) . .
C19 C38 C37 107.83(19) . .
C38 C39 C58 117.95(19) . .
C38 C39 C40 118.35(19) . .
C58 C39 C40 118.97(18) . .
C21 C40 C41 118.07(19) . .
C21 C40 C39 118.50(19) . .
C41 C40 C39 118.83(19) . .
C42 C41 C60 119.64(19) . .
C42 C41 C40 119.38(19) . .
C60 C41 C40 118.16(19) . .
C41 C42 C23 119.82(18) . .
C41 C42 C43 119.46(19) . .
C23 C42 C43 118.19(19) . .
C62 C43 C42 117.96(19) . .
C62 C43 C44 118.83(19) . .
C42 C43 C44 118.68(18) . .
C65 C44 C45 118.16(19) . .
C65 C44 C43 118.24(19) . .
C45 C44 C43 119.00(18) . .
C45 C45 C24 119.35(12) 6_557 .
C45 C45 C44 119.48(12) 6_557 .
C24 C45 C44 118.36(19) . .
C77 C56 C57 118.0(2) . .
C77 C56 C56 118.43(13) . 6_557
C57 C56 C56 118.75(12) . 6_557
C58 C57 C36 119.37(19) . .
C58 C57 C56 119.46(18) . .
C36 C57 C56 118.32(19) . .
C57 C58 C39 119.92(19) . .
C57 C58 C59 119.42(19) . .
C39 C58 C59 118.35(19) . .
C78 C59 C58 118.3(2) . .
C78 C59 C60 118.69(19) . .
C58 C59 C60 118.54(19) . .
C61 C60 C41 118.00(19) . .
C61 C60 C59 118.29(19) . .
C41 C60 C59 118.94(18) . .
C60 C61 C80 122.1(2) . .
C60 C61 C62 120.34(19) . .
C80 C61 C62 107.68(19) . .
C43 C62 C63 121.9(2) . .
C43 C62 C61 120.11(19) . .
C63 C62 C61 108.08(19) . .
C64 C63 C62 119.38(19) . .
C64 C63 C81 119.9(2) . .
C62 C63 C81 108.44(19) . .
C63 C64 C65 119.25(19) . .
C63 C64 C82 120.0(2) . .
C65 C64 C82 108.86(19) . .
C44 C65 C64 122.2(2) . .
C44 C65 C65 120.03(12) . 6_557
C64 C65 C65 107.68(12) . 6_557
C76 C76 C77 119.11(13) 6_557 .
C76 C76 C85 120.22(13) 6_557 .
C77 C76 C85 108.6(2) . .
C56 C77 C76 122.4(2) . .
C56 C77 C78 120.4(2) . .
C76 C77 C78 107.61(19) . .
C59 C78 C79 122.2(2) . .
C59 C78 C77 120.07(19) . .
C79 C78 C77 108.09(19) . .
C80 C79 C78 119.1(2) . .
C80 C79 C85 119.9(2) . .
C78 C79 C85 108.70(19) . .
C79 C80 C61 119.4(2) . .
C79 C80 C81 120.2(2) . .
C61 C80 C81 108.66(19) . .
C87 C81 C80 120.2(2) . .
C87 C81 C63 120.3(2) . .
C80 C81 C63 107.14(19) . .
C88 C82 C64 120.44(16) . .
C88 C82 C64 120.44(16) . 6_557
C64 C82 C64 106.9(3) . 6_557
C86 C85 C79 120.3(2) . .
C86 C85 C76 119.9(2) . .
C79 C85 C76 107.02(19) . .
C85 C86 C87 119.6(2) . .
C85 C86 C86 119.85(14) . 6_557
C87 C86 C86 107.90(13) . 6_557
C81 C87 C88 119.8(2) . .
C81 C87 C86 119.7(2) . .
C88 C87 C86 108.1(2) . .
C82 C88 C87 119.57(16) . .
C82 C88 C87 119.57(16) . 6_557
C87 C88 C87 108.1(3) . 6_557
S1 C91 S2 179.5(3) . .
S1B C91B S2B 176(4) . .

loop_
_geom_bond_atom_site_label_1
_geom_bond_atom_site_label_2
_geom_bond_distance
_geom_bond_site_symmetry_2
C1 C9 1.396(5) .
C1 C5 1.446(3) .
C1 C5 1.446(3) 6_557
C4 C18 1.393(3) .
C4 C4 1.450(5) 6_557
C4 C5 1.454(3) .
C5 C6 1.395(3) .
C6 C20 1.442(3) .
C6 C7 1.446(3) .
C7 C8 1.381(3) .
C7 C22 1.441(3) .
C8 C25 1.439(3) .
C8 C9 1.442(3) .
C9 C8 1.442(3) 6_557
C17 C17 1.386(4) 6_557
C17 C37 1.438(3) .
C17 C18 1.446(3) .
C18 C19 1.443(3) .
C19 C20 1.387(3) .
C19 C38 1.442(3) .
C20 C21 1.437(3) .
C21 C40 1.397(3) .
C21 C22 1.447(3) .
C22 C23 1.398(3) .
C23 C42 1.439(3) .
C23 C24 1.456(3) .
C24 C25 1.399(3) .
C24 C45 1.438(3) .
C25 C25 1.445(5) 6_557
C36 C37 1.399(3) .
C36 C57 1.440(3) .
C36 C36 1.456(4) 6_557
C37 C38 1.442(3) .
C38 C39 1.401(3) .
C39 C58 1.434(3) .
C39 C40 1.456(3) .
C40 C41 1.441(3) .
C41 C42 1.428(3) .
C41 C60 1.440(3) .
C42 C43 1.443(3) .
C43 C62 1.401(3) .
C43 C44 1.456(3) .
C44 C65 1.398(3) .
C44 C45 1.439(3) .
C45 C45 1.433(4) 6_557
C56 C77 1.395(3) .
C56 C57 1.443(3) .
C56 C56 1.457(4) 6_557
C57 C58 1.428(3) .
C58 C59 1.444(3) .
C59 C78 1.393(3) .
C59 C60 1.459(3) .
C60 C61 1.396(3) .
C61 C80 1.436(3) .
C61 C62 1.442(3) .
C62 C63 1.435(3) .
C63 C64 1.385(3) .
C63 C81 1.444(3) .
C64 C65 1.440(3) .
C64 C82 1.447(3) .
C65 C65 1.450(4) 6_557
C76 C76 1.385(5) 6_557
C76 C77 1.441(3) .
C76 C85 1.449(3) .
C77 C78 1.443(3) .
C78 C79 1.436(3) .
C79 C80 1.386(3) .
C79 C85 1.442(3) .
C80 C81 1.443(3) .
C81 C87 1.393(3) .
C82 C88 1.390(5) .
C82 C64 1.447(3) 6_557
C85 C86 1.397(3) .
C86 C87 1.450(3) .
C86 C86 1.453(5) 6_557
C87 C88 1.448(3) .
C88 C87 1.448(3) 6_557
S1 C91 1.537(6) .
S2 C91 1.560(6) .
S1B C91B 1.544(18) .
S2B C91B 1.570(18) .
